data_7021838
loop_
_publ_author_name
'Haghighi, Mohsen Golbon'
'Nabavizadeh, S. Masoud'
'Rashidi, Mehdi'
'Kubicki, Maciej'

_publ_section_title
;
 Selectivity in metal-carbon bond protonolysis in p-tolyl- (or
 methyl)-cycloplatinated(ii) complexes: kinetics and mechanism of the
 uncatalyzed isomerization of the resulting Pt(ii) products.
;
_journal_issue 37
_journal_name_full 'Dalton transactions (Cambridge, England : 2003)'
_journal_page_first 13369
_journal_page_last 13380
_journal_paper_doi 10.1039/c3dt51339d
_journal_volume 42
_journal_year 2013
_chemical_formula_moiety 'C39 H32 N P2 Pt, C2 F3 O2'
_chemical_formula_sum 'C41 H32 F3 N O2 P2 Pt'
_chemical_formula_weight 884.71
_chemical_name_systematic
;
 ?
;
_space_group_IT_number 14
_symmetry_cell_setting monoclinic
_symmetry_space_group_name_Hall '-P 2ybc'
_symmetry_space_group_name_H-M 'P 1 21/c 1'
_atom_sites_solution_hydrogens geom
_atom_sites_solution_primary direct
_atom_sites_solution_secondary difmap
_audit_creation_method SHELXL-97
_cell_angle_alpha 90.00
_cell_angle_beta 92.0050(10)
_cell_angle_gamma 90.00
_cell_formula_units_Z 4
_cell_length_a 11.6274(2)
_cell_length_b 13.9851(2)
_cell_length_c 21.7088(3)
_cell_measurement_reflns_used 12824
_cell_measurement_temperature 295(2)
_cell_measurement_theta_max 28.1691
_cell_measurement_theta_min 2.9024
_cell_volume 3527.91(9)
_computing_cell_refinement 'CrysAlis Pro (Oxford Diffraction (2009))'
_computing_data_collection 'CrysAlis Pro (Oxford Diffraction (2009))'
_computing_data_reduction 'CrysAlis Pro (Oxford Diffraction (2009))'
_computing_molecular_graphics 'Stereochemical Workstation (Siemens, 1989)'
_computing_publication_material 'SHELXL-97 (Sheldrick, 2008)'
_computing_structure_refinement 'SHELXL-97 (Sheldrick, 2008)'
_computing_structure_solution 'SIR92 (Altomare et al., 1993)'
_diffrn_ambient_temperature 295(2)
_diffrn_detector_area_resol_mean 16.1544
_diffrn_measured_fraction_theta_full 0.998
_diffrn_measured_fraction_theta_max 0.891
_diffrn_measurement_device_type 'Xcalibur, Eos'
_diffrn_measurement_method '/w scan'
_diffrn_radiation_monochromator graphite
_diffrn_radiation_source 'Enhance (Mo) X-ray Source'
_diffrn_radiation_type 'Mo K\a'
_diffrn_radiation_wavelength 0.7107
_diffrn_reflns_av_R_equivalents 0.0214
_diffrn_reflns_av_sigmaI/netI 0.0200
_diffrn_reflns_limit_h_max 14
_diffrn_reflns_limit_h_min -15
_diffrn_reflns_limit_k_max 18
_diffrn_reflns_limit_k_min -18
_diffrn_reflns_limit_l_max 28
_diffrn_reflns_limit_l_min -28
_diffrn_reflns_number 34752
_diffrn_reflns_theta_full 25.00
_diffrn_reflns_theta_max 28.24
_diffrn_reflns_theta_min 2.99
_exptl_absorpt_coefficient_mu 4.121
_exptl_absorpt_correction_T_max 1.00000
_exptl_absorpt_correction_T_min 0.43315
_exptl_absorpt_correction_type multi-scan
_exptl_absorpt_process_details
;
CrysAlisPro, Agilent Technologies,
Version 1.171.35.21 (release 20-01-2012 CrysAlis171 .NET)
(compiled Jan 23 2012,18:06:46)
Empirical absorption correction using spherical harmonics,
 implemented in SCALE3 ABSPACK scaling algorithm.
;
_exptl_crystal_colour pale-yellow
_exptl_crystal_density_diffrn 1.666
_exptl_crystal_density_method 'not measured'
_exptl_crystal_description plate
_exptl_crystal_F_000 1744
_exptl_crystal_size_max 0.25
_exptl_crystal_size_mid 0.25
_exptl_crystal_size_min 0.1
_refine_diff_density_max 0.793
_refine_diff_density_min -0.446
_refine_diff_density_rms 0.075
_refine_ls_extinction_method none
_refine_ls_goodness_of_fit_ref 1.137
_refine_ls_hydrogen_treatment constr
_refine_ls_matrix_type full
_refine_ls_number_parameters 451
_refine_ls_number_reflns 7775
_refine_ls_number_restraints 0
_refine_ls_restrained_S_all 1.137
_refine_ls_R_factor_all 0.0388
_refine_ls_R_factor_gt 0.0263
_refine_ls_shift/su_max 0.002
_refine_ls_shift/su_mean 0.000
_refine_ls_structure_factor_coef Fsqd
_refine_ls_weighting_details 'calc w=1/[\s^2^(Fo^2^)+(0.0184P)^2^+4.5295P] where P=(Fo^2^+2Fc^2^)/3'
_refine_ls_weighting_scheme calc
_refine_ls_wR_factor_gt 0.0548
_refine_ls_wR_factor_ref 0.0592
_reflns_number_gt 6306
_reflns_number_total 7775
_reflns_threshold_expression >2\s(I)
_cod_data_source_file c3dt51339d.txt
_cod_data_source_block 2
_cod_original_sg_symbol_H-M P21/c
_cod_database_code 7021838

loop_
_symmetry_equiv_pos_as_xyz
'x, y, z'
'-x, y+1/2, -z+1/2'
'-x, -y, -z'
'x, -y-1/2, z-1/2'

loop_
_atom_site_label
_atom_site_type_symbol
_atom_site_fract_x
_atom_site_fract_y
_atom_site_fract_z
_atom_site_U_iso_or_equiv
_atom_site_adp_type
_atom_site_occupancy
_atom_site_symmetry_multiplicity
_atom_site_calc_flag
_atom_site_refinement_flags
Pt1 Pt 0.922625(9) 0.253887(9) 0.175004(5) 0.02871(4) Uani 1 1 d .
P1 P 0.74353(7) 0.22002(6) 0.13827(4) 0.03150(18) Uani 1 1 d .
P2 P 0.84279(7) 0.23871(6) 0.27096(4) 0.03295(19) Uani 1 1 d .
C1 C 0.7163(3) 0.0973(2) 0.11581(16) 0.0391(8) Uani 1 1 d .
C2 C 0.6077(4) 0.0573(3) 0.1160(2) 0.0614(12) Uani 1 1 d .
H2 H 0.5465 0.0923 0.1308 0.074 Uiso 1 1 calc R
C3 C 0.5898(5) -0.0345(4) 0.0943(3) 0.0787(15) Uani 1 1 d .
H3 H 0.5167 -0.0613 0.0954 0.094 Uiso 1 1 calc R
C4 C 0.6769(5) -0.0859(3) 0.0715(2) 0.0760(15) Uani 1 1 d .
H4 H 0.6633 -0.1471 0.0561 0.091 Uiso 1 1 calc R
C5 C 0.7852(5) -0.0479(3) 0.0711(2) 0.0705(14) Uani 1 1 d .
H5 H 0.8452 -0.0832 0.0553 0.085 Uiso 1 1 calc R
C6 C 0.8055(4) 0.0425(3) 0.09407(19) 0.0526(10) Uani 1 1 d .
H6 H 0.8799 0.0671 0.0950 0.063 Uiso 1 1 calc R
C7 C 0.6878(3) 0.2917(3) 0.07408(16) 0.0355(7) Uani 1 1 d .
C8 C 0.7015(3) 0.3898(3) 0.07813(19) 0.0479(9) Uani 1 1 d .
H8 H 0.7402 0.4161 0.1123 0.058 Uiso 1 1 calc R
C9 C 0.6587(4) 0.4485(3) 0.0325(2) 0.0630(12) Uani 1 1 d .
H9 H 0.6669 0.5145 0.0359 0.076 Uiso 1 1 calc R
C10 C 0.6034(4) 0.4094(4) -0.0185(2) 0.0641(13) Uani 1 1 d .
H10 H 0.5754 0.4490 -0.0500 0.077 Uiso 1 1 calc R
C11 C 0.5891(3) 0.3124(4) -0.02343(18) 0.0570(11) Uani 1 1 d .
H11 H 0.5512 0.2865 -0.0580 0.068 Uiso 1 1 calc R
C12 C 0.6310(3) 0.2534(3) 0.02301(16) 0.0450(9) Uani 1 1 d .
H12 H 0.6209 0.1876 0.0199 0.054 Uiso 1 1 calc R
C13 C 0.6455(3) 0.2474(3) 0.20000(16) 0.0416(8) Uani 1 1 d .
H13A H 0.6401 0.3161 0.2056 0.050 Uiso 1 1 calc R
H13B H 0.5692 0.2229 0.1897 0.050 Uiso 1 1 calc R
C14 C 0.6930(3) 0.2007(3) 0.25849(16) 0.0409(8) Uani 1 1 d .
H14A H 0.6891 0.1317 0.2546 0.049 Uiso 1 1 calc R
H14B H 0.6479 0.2197 0.2932 0.049 Uiso 1 1 calc R
C15 C 0.9016(3) 0.1482(2) 0.32344(15) 0.0351(8) Uani 1 1 d .
C16 C 0.8328(3) 0.1037(3) 0.36593(18) 0.0482(9) Uani 1 1 d .
H16 H 0.7549 0.1183 0.3668 0.058 Uiso 1 1 calc R
C17 C 0.8804(4) 0.0377(3) 0.4072(2) 0.0548(11) Uani 1 1 d .
H17 H 0.8339 0.0088 0.4358 0.066 Uiso 1 1 calc R
C18 C 0.9940(4) 0.0145(3) 0.40631(18) 0.0511(10) Uani 1 1 d .
H18 H 1.0249 -0.0299 0.4341 0.061 Uiso 1 1 calc R
C19 C 1.0624(4) 0.0573(3) 0.36408(19) 0.0542(10) Uani 1 1 d .
H19 H 1.1403 0.0423 0.3635 0.065 Uiso 1 1 calc R
C20 C 1.0158(3) 0.1227(3) 0.32235(17) 0.0446(9) Uani 1 1 d .
H20 H 1.0624 0.1499 0.2931 0.054 Uiso 1 1 calc R
C21 C 0.8340(3) 0.3481(2) 0.31619(16) 0.0372(8) Uani 1 1 d .
C22 C 0.7838(4) 0.3485(3) 0.3732(2) 0.0628(13) Uani 1 1 d .
H22 H 0.7528 0.2924 0.3885 0.075 Uiso 1 1 calc R
C23 C 0.7793(5) 0.4318(3) 0.4078(2) 0.0776(16) Uani 1 1 d .
H23 H 0.7439 0.4316 0.4455 0.093 Uiso 1 1 calc R
C24 C 0.8269(5) 0.5138(3) 0.3863(2) 0.0737(14) Uani 1 1 d .
H24 H 0.8254 0.5693 0.4100 0.088 Uiso 1 1 calc R
C25 C 0.8764(5) 0.5150(3) 0.3305(2) 0.0708(14) Uani 1 1 d .
H25 H 0.9076 0.5715 0.3159 0.085 Uiso 1 1 calc R
C26 C 0.8807(4) 0.4324(3) 0.29548(18) 0.0497(10) Uani 1 1 d .
H26 H 0.9154 0.4339 0.2575 0.060 Uiso 1 1 calc R
N27 N 1.0895(2) 0.2980(2) 0.20268(13) 0.0371(6) Uani 1 1 d .
C28 C 1.1315(3) 0.3228(3) 0.25933(18) 0.0492(10) Uani 1 1 d .
H28 H 1.0827 0.3208 0.2923 0.059 Uiso 1 1 calc R
C29 C 1.2445(4) 0.3511(4) 0.2699(2) 0.0648(13) Uani 1 1 d .
H29 H 1.2707 0.3674 0.3094 0.078 Uiso 1 1 calc R
C30 C 1.3185(4) 0.3549(3) 0.2214(2) 0.0628(12) Uani 1 1 d .
H30 H 1.3950 0.3723 0.2285 0.075 Uiso 1 1 calc R
C31 C 1.2787(3) 0.3329(3) 0.16259(19) 0.0460(9) Uani 1 1 d .
C32 C 1.3469(3) 0.3370(3) 0.1091(2) 0.0567(11) Uani 1 1 d .
H32 H 1.4242 0.3537 0.1136 0.068 Uiso 1 1 calc R
C33 C 1.3025(3) 0.3174(3) 0.0529(2) 0.0523(11) Uani 1 1 d .
H33 H 1.3498 0.3204 0.0193 0.063 Uiso 1 1 calc R
C34 C 1.1838(3) 0.2918(3) 0.04299(17) 0.0395(8) Uani 1 1 d .
C35 C 1.1330(3) 0.2758(3) -0.01531(18) 0.0479(10) Uani 1 1 d .
H35 H 1.1764 0.2818 -0.0503 0.057 Uiso 1 1 calc R
C36 C 1.0201(3) 0.2514(3) -0.02079(17) 0.0473(9) Uani 1 1 d .
H36 H 0.9868 0.2403 -0.0597 0.057 Uiso 1 1 calc R
C37 C 0.9526(3) 0.2427(3) 0.03141(16) 0.0400(8) Uani 1 1 d .
H37 H 0.8757 0.2251 0.0264 0.048 Uiso 1 1 calc R
C38 C 0.9980(3) 0.2595(2) 0.08973(14) 0.0284(6) Uani 1 1 d .
C39 C 1.1147(3) 0.2841(2) 0.09480(16) 0.0333(7) Uani 1 1 d .
C40 C 1.1626(3) 0.3048(2) 0.15442(16) 0.0361(8) Uani 1 1 d .
C1A C 0.3989(5) 0.4077(4) 0.7955(2) 0.0725(14) Uani 1 1 d .
F1A F 0.4901(5) 0.4649(3) 0.8076(3) 0.187(2) Uani 1 1 d .
F2A F 0.3165(4) 0.4668(3) 0.79405(18) 0.152(2) Uani 1 1 d .
F3A F 0.4205(4) 0.3810(3) 0.74050(15) 0.1411(18) Uani 1 1 d .
C2A C 0.3991(4) 0.3294(3) 0.84423(19) 0.0530(10) Uani 1 1 d .
O1A O 0.4722(3) 0.2672(2) 0.83822(15) 0.0685(9) Uani 1 1 d .
O2A O 0.3286(3) 0.3393(3) 0.88376(16) 0.0882(11) Uani 1 1 d .

loop_
_atom_site_aniso_label
_atom_site_aniso_U_11
_atom_site_aniso_U_22
_atom_site_aniso_U_33
_atom_site_aniso_U_23
_atom_site_aniso_U_13
_atom_site_aniso_U_12
Pt1 0.02326(6) 0.03605(7) 0.02695(7) 0.00019(6) 0.00269(4) -0.00111(5)
P1 0.0271(4) 0.0341(4) 0.0332(4) -0.0016(4) 0.0008(3) -0.0007(3)
P2 0.0290(4) 0.0414(5) 0.0287(4) -0.0002(4) 0.0044(3) -0.0021(4)
C1 0.044(2) 0.0360(18) 0.037(2) 0.0017(16) -0.0029(16) -0.0051(16)
C2 0.047(2) 0.052(2) 0.085(3) -0.007(2) -0.004(2) -0.008(2)
C3 0.067(3) 0.060(3) 0.107(4) -0.005(3) -0.018(3) -0.025(3)
C4 0.112(5) 0.041(2) 0.074(3) -0.008(2) -0.005(3) -0.015(3)
C5 0.097(4) 0.043(2) 0.073(3) -0.009(2) 0.017(3) 0.005(3)
C6 0.063(3) 0.041(2) 0.054(3) 0.0015(19) 0.009(2) -0.0007(19)
C7 0.0285(17) 0.0413(18) 0.0368(19) -0.0015(16) 0.0038(14) 0.0057(14)
C8 0.047(2) 0.047(2) 0.050(2) 0.0018(19) -0.0001(18) -0.0008(18)
C9 0.066(3) 0.049(2) 0.075(3) 0.015(2) 0.009(3) 0.013(2)
C10 0.050(3) 0.086(4) 0.056(3) 0.030(3) 0.008(2) 0.028(2)
C11 0.044(2) 0.088(3) 0.038(2) 0.000(2) -0.0048(18) 0.013(2)
C12 0.042(2) 0.052(2) 0.0398(19) -0.0041(19) -0.0045(16) 0.0045(18)
C13 0.0276(16) 0.055(2) 0.0423(19) -0.0049(18) 0.0051(14) -0.0006(17)
C14 0.0314(18) 0.054(2) 0.038(2) 0.0014(17) 0.0091(15) -0.0064(16)
C15 0.043(2) 0.0358(18) 0.0269(17) -0.0023(14) 0.0023(15) -0.0017(15)
C16 0.043(2) 0.051(2) 0.051(2) 0.0116(19) 0.0101(18) -0.0024(18)
C17 0.061(3) 0.047(2) 0.057(3) 0.016(2) 0.013(2) -0.008(2)
C18 0.067(3) 0.037(2) 0.049(2) 0.0103(18) -0.003(2) 0.0031(19)
C19 0.053(2) 0.053(2) 0.058(3) 0.007(2) 0.008(2) 0.013(2)
C20 0.045(2) 0.051(2) 0.039(2) 0.0065(17) 0.0107(17) 0.0049(18)
C21 0.041(2) 0.0364(18) 0.0343(19) 0.0000(15) 0.0026(16) 0.0045(15)
C22 0.093(4) 0.045(2) 0.052(3) -0.002(2) 0.027(2) -0.009(2)
C23 0.117(5) 0.060(3) 0.058(3) -0.016(2) 0.035(3) -0.003(3)
C24 0.110(4) 0.048(3) 0.063(3) -0.016(2) 0.006(3) 0.001(3)
C25 0.102(4) 0.040(2) 0.070(3) -0.003(2) 0.014(3) -0.012(2)
C26 0.064(3) 0.047(2) 0.039(2) 0.0004(18) 0.0087(19) -0.0053(19)
N27 0.0331(15) 0.0374(16) 0.0409(17) 0.0007(13) 0.0002(13) -0.0005(13)
C28 0.039(2) 0.066(3) 0.042(2) -0.001(2) -0.0011(17) -0.0083(19)
C29 0.048(3) 0.088(3) 0.057(3) -0.007(2) -0.015(2) -0.012(2)
C30 0.032(2) 0.078(3) 0.077(3) 0.003(3) -0.009(2) -0.009(2)
C31 0.0286(18) 0.048(2) 0.061(3) 0.0077(19) -0.0017(18) -0.0014(16)
C32 0.0248(19) 0.059(3) 0.087(3) 0.016(2) 0.013(2) -0.0029(17)
C33 0.036(2) 0.055(2) 0.068(3) 0.014(2) 0.024(2) 0.0045(18)
C34 0.0363(19) 0.0358(18) 0.047(2) 0.0088(17) 0.0154(16) 0.0060(15)
C35 0.051(2) 0.051(2) 0.043(2) 0.0103(18) 0.0234(18) 0.0094(18)
C36 0.051(2) 0.059(2) 0.0316(18) 0.0018(18) 0.0060(16) 0.005(2)
C37 0.0364(18) 0.048(2) 0.0356(18) 0.0035(17) 0.0061(14) 0.0039(16)
C38 0.0257(15) 0.0311(16) 0.0287(15) 0.0022(13) 0.0052(12) 0.0048(13)
C39 0.0317(17) 0.0304(16) 0.0385(19) 0.0075(15) 0.0093(15) 0.0066(14)
C40 0.0308(18) 0.0347(18) 0.043(2) 0.0057(16) 0.0035(15) -0.0011(14)
C1A 0.069(3) 0.077(3) 0.074(3) 0.010(3) 0.036(3) 0.022(3)
F1A 0.192(5) 0.120(4) 0.251(6) 0.056(4) 0.019(4) -0.065(4)
F2A 0.157(4) 0.187(4) 0.118(3) 0.062(3) 0.066(3) 0.115(3)
F3A 0.221(5) 0.146(3) 0.059(2) 0.031(2) 0.058(3) 0.084(3)
C2A 0.041(2) 0.072(3) 0.046(2) -0.005(2) 0.0027(19) -0.005(2)
O1A 0.0569(19) 0.078(2) 0.071(2) 0.0092(17) 0.0087(16) 0.0073(17)
O2A 0.078(2) 0.112(3) 0.077(2) 0.008(2) 0.042(2) 0.012(2)

loop_
_atom_type_symbol
_atom_type_description
_atom_type_scat_dispersion_real
_atom_type_scat_dispersion_imag
_atom_type_scat_source
C C 0.0033 0.0016 'International Tables Vol C Tables 4.2.6.8 and 6.1.1.4'
H H 0.0000 0.0000 'International Tables Vol C Tables 4.2.6.8 and 6.1.1.4'
O O 0.0106 0.0060 'International Tables Vol C Tables 4.2.6.8 and 6.1.1.4'
P P 0.1023 0.0942 'International Tables Vol C Tables 4.2.6.8 and 6.1.1.4'
Pt Pt -1.7033 8.3905 'International Tables Vol C Tables 4.2.6.8 and 6.1.1.4'
F F 0.0171 0.0103 'International Tables Vol C Tables 4.2.6.8 and 6.1.1.4'
N N 0.0061 0.0033 'International Tables Vol C Tables 4.2.6.8 and 6.1.1.4'

loop_
_geom_angle_atom_site_label_1
_geom_angle_atom_site_label_2
_geom_angle_atom_site_label_3
_geom_angle
C38 Pt1 N27 80.18(12)
C38 Pt1 P1 96.10(9)
N27 Pt1 P1 173.85(8)
C38 Pt1 P2 176.66(8)
N27 Pt1 P2 99.47(8)
P1 Pt1 P2 84.53(3)
C1 P1 C7 105.21(16)
C1 P1 C13 106.78(17)
C7 P1 C13 103.38(16)
C1 P1 Pt1 116.45(12)
C7 P1 Pt1 117.10(12)
C13 P1 Pt1 106.74(12)
C15 P2 C21 105.85(16)
C15 P2 C14 103.03(17)
C21 P2 C14 104.61(17)
C15 P2 Pt1 118.18(11)
C21 P2 Pt1 116.03(12)
C14 P2 Pt1 107.58(12)
C2 C1 C6 118.2(4)
C2 C1 P1 122.3(3)
C6 C1 P1 119.3(3)
C3 C2 C1 120.2(4)
C3 C2 H2 119.9
C1 C2 H2 119.9
C4 C3 C2 120.9(5)
C4 C3 H3 119.6
C2 C3 H3 119.6
C3 C4 C5 119.9(4)
C3 C4 H4 120.0
C5 C4 H4 120.0
C4 C5 C6 120.1(5)
C4 C5 H5 119.9
C6 C5 H5 119.9
C5 C6 C1 120.6(4)
C5 C6 H6 119.7
C1 C6 H6 119.7
C12 C7 C8 119.2(3)
C12 C7 P1 123.4(3)
C8 C7 P1 117.5(3)
C9 C8 C7 120.7(4)
C9 C8 H8 119.6
C7 C8 H8 119.6
C8 C9 C10 119.5(4)
C8 C9 H9 120.2
C10 C9 H9 120.2
C11 C10 C9 120.6(4)
C11 C10 H10 119.7
C9 C10 H10 119.7
C10 C11 C12 119.8(4)
C10 C11 H11 120.1
C12 C11 H11 120.1
C11 C12 C7 120.2(4)
C11 C12 H12 119.9
C7 C12 H12 119.9
C14 C13 P1 107.8(2)
C14 C13 H13A 110.1
P1 C13 H13A 110.1
C14 C13 H13B 110.1
P1 C13 H13B 110.1
H13A C13 H13B 108.5
C13 C14 P2 108.4(2)
C13 C14 H14A 110.0
P2 C14 H14A 110.0
C13 C14 H14B 110.0
P2 C14 H14B 110.0
H14A C14 H14B 108.4
C20 C15 C16 118.3(3)
C20 C15 P2 120.7(3)
C16 C15 P2 121.0(3)
C17 C16 C15 120.1(4)
C17 C16 H16 120.0
C15 C16 H16 120.0
C18 C17 C16 120.9(4)
C18 C17 H17 119.5
C16 C17 H17 119.5
C17 C18 C19 119.4(4)
C17 C18 H18 120.3
C19 C18 H18 120.3
C18 C19 C20 120.2(4)
C18 C19 H19 119.9
C20 C19 H19 119.9
C15 C20 C19 121.0(4)
C15 C20 H20 119.5
C19 C20 H20 119.5
C26 C21 C22 118.0(3)
C26 C21 P2 120.8(3)
C22 C21 P2 121.2(3)
C23 C22 C21 120.8(4)
C23 C22 H22 119.6
C21 C22 H22 119.6
C24 C23 C22 119.9(4)
C24 C23 H23 120.0
C22 C23 H23 120.0
C25 C24 C23 120.3(4)
C25 C24 H24 119.9
C23 C24 H24 119.9
C24 C25 C26 120.3(4)
C24 C25 H25 119.9
C26 C25 H25 119.9
C21 C26 C25 120.8(4)
C21 C26 H26 119.6
C25 C26 H26 119.6
C28 N27 C40 117.5(3)
C28 N27 Pt1 129.4(2)
C40 N27 Pt1 113.0(2)
N27 C28 C29 122.3(4)
N27 C28 H28 118.8
C29 C28 H28 118.8
C28 C29 C30 119.8(4)
C28 C29 H29 120.1
C30 C29 H29 120.1
C31 C30 C29 120.0(4)
C31 C30 H30 120.0
C29 C30 H30 120.0
C30 C31 C40 117.9(4)
C30 C31 C32 124.5(4)
C40 C31 C32 117.7(4)
C33 C32 C31 121.7(4)
C33 C32 H32 119.1
C31 C32 H32 119.1
C32 C33 C34 121.8(4)
C32 C33 H33 119.1
C34 C33 H33 119.1
C35 C34 C39 118.4(3)
C35 C34 C33 123.4(3)
C39 C34 C33 118.2(4)
C36 C35 C34 119.8(3)
C36 C35 H35 120.1
C34 C35 H35 120.1
C35 C36 C37 121.1(4)
C35 C36 H36 119.5
C37 C36 H36 119.5
C38 C37 C36 121.3(3)
C38 C37 H37 119.3
C36 C37 H37 119.3
C37 C38 C39 117.0(3)
C37 C38 Pt1 130.8(2)
C39 C38 Pt1 112.2(2)
C38 C39 C34 122.3(3)
C38 C39 C40 118.0(3)
C34 C39 C40 119.7(3)
N27 C40 C31 122.5(3)
N27 C40 C39 116.5(3)
C31 C40 C39 121.0(3)
F2A C1A F3A 109.9(5)
F2A C1A F1A 102.0(5)
F3A C1A F1A 100.2(5)
F2A C1A C2A 118.0(4)
F3A C1A C2A 116.2(4)
F1A C1A C2A 108.0(5)
O2A C2A O1A 130.0(5)
O2A C2A C1A 115.1(4)
O1A C2A C1A 114.8(4)

loop_
_geom_bond_atom_site_label_1
_geom_bond_atom_site_label_2
_geom_bond_distance
Pt1 C38 2.077(3)
Pt1 N27 2.103(3)
Pt1 P1 2.2540(8)
Pt1 P2 2.3197(8)
P1 C1 1.809(4)
P1 C7 1.818(4)
P1 C13 1.830(3)
P2 C15 1.820(3)
P2 C21 1.822(4)
P2 C14 1.832(3)
C1 C2 1.381(5)
C1 C6 1.386(5)
C2 C3 1.381(6)
C2 H2 0.9300
C3 C4 1.351(7)
C3 H3 0.9300
C4 C5 1.366(7)
C4 H4 0.9300
C5 C6 1.377(6)
C5 H5 0.9300
C6 H6 0.9300
C7 C12 1.379(5)
C7 C8 1.383(5)
C8 C9 1.368(6)
C8 H8 0.9300
C9 C10 1.375(6)
C9 H9 0.9300
C10 C11 1.369(7)
C10 H10 0.9300
C11 C12 1.379(5)
C11 H11 0.9300
C12 H12 0.9300
C13 C14 1.515(5)
C13 H13A 0.9700
C13 H13B 0.9700
C14 H14A 0.9700
C14 H14B 0.9700
C15 C20 1.376(5)
C15 C16 1.389(5)
C16 C17 1.388(5)
C16 H16 0.9300
C17 C18 1.361(6)
C17 H17 0.9300
C18 C19 1.372(5)
C18 H18 0.9300
C19 C20 1.385(5)
C19 H19 0.9300
C20 H20 0.9300
C21 C26 1.381(5)
C21 C22 1.388(5)
C22 C23 1.386(6)
C22 H22 0.9300
C23 C24 1.363(7)
C23 H23 0.9300
C24 C25 1.359(6)
C24 H24 0.9300
C25 C26 1.385(6)
C25 H25 0.9300
C26 H26 0.9300
N27 C28 1.352(5)
N27 C40 1.376(4)
C28 C29 1.383(5)
C28 H28 0.9300
C29 C30 1.384(6)
C29 H29 0.9300
C30 C31 1.376(6)
C30 H30 0.9300
C31 C40 1.411(5)
C31 C32 1.430(6)
C32 C33 1.337(6)
C32 H32 0.9300
C33 C34 1.434(5)
C33 H33 0.9300
C34 C35 1.396(5)
C34 C39 1.409(5)
C35 C36 1.358(6)
C35 H35 0.9300
C36 C37 1.406(5)
C36 H36 0.9300
C37 C38 1.375(5)
C37 H37 0.9300
C38 C39 1.400(4)
C39 C40 1.421(5)
C1A F2A 1.265(5)
C1A F3A 1.284(6)
C1A F1A 1.347(7)
C1A C2A 1.523(6)
C2A O2A 1.215(5)
C2A O1A 1.227(5)

loop_
_geom_hbond_atom_site_label_D
_geom_hbond_atom_site_label_H
_geom_hbond_atom_site_label_A
_geom_hbond_distance_DH
_geom_hbond_distance_HA
_geom_hbond_distance_DA
_geom_hbond_angle_DHA
_geom_hbond_site_symmetry_A
C11 H11 O1A 0.93 2.42 3.314(5) 161.5 1_554
C13 H13B F3A 0.97 2.54 3.318(5) 137.1 4_565
C14 H14B O1A 0.97 2.30 3.178(5) 149.6 4_565
C19 H19 F2A 0.93 2.59 3.387(6) 144.1 4_665
C35 H35 O2A 0.93 2.45 3.333(5) 158.5 1_654

loop_
_geom_torsion_atom_site_label_1
_geom_torsion_atom_site_label_2
_geom_torsion_atom_site_label_3
_geom_torsion_atom_site_label_4
_geom_torsion
C38 Pt1 P1 C1 78.58(16)
P2 Pt1 P1 C1 -98.13(13)
C38 Pt1 P1 C7 -47.14(15)
P2 Pt1 P1 C7 136.15(13)
C38 Pt1 P1 C13 -162.32(15)
P2 Pt1 P1 C13 20.98(13)
N27 Pt1 P2 C15 -64.42(15)
P1 Pt1 P2 C15 120.30(13)
N27 Pt1 P2 C21 62.91(15)
P1 Pt1 P2 C21 -112.38(13)
N27 Pt1 P2 C14 179.61(16)
P1 Pt1 P2 C14 4.32(14)
C7 P1 C1 C2 -74.6(4)
C13 P1 C1 C2 34.8(4)
Pt1 P1 C1 C2 153.9(3)
C7 P1 C1 C6 101.4(3)
C13 P1 C1 C6 -149.2(3)
Pt1 P1 C1 C6 -30.1(3)
C6 C1 C2 C3 -0.7(7)
P1 C1 C2 C3 175.4(4)
C1 C2 C3 C4 -1.3(8)
C2 C3 C4 C5 1.6(8)
C3 C4 C5 C6 0.2(8)
C4 C5 C6 C1 -2.2(7)
C2 C1 C6 C5 2.5(6)
P1 C1 C6 C5 -173.7(3)
C1 P1 C7 C12 3.9(3)
C13 P1 C7 C12 -107.9(3)
Pt1 P1 C7 C12 135.1(3)
C1 P1 C7 C8 -177.6(3)
C13 P1 C7 C8 70.5(3)
Pt1 P1 C7 C8 -46.5(3)
C12 C7 C8 C9 0.5(6)
P1 C7 C8 C9 -178.0(3)
C7 C8 C9 C10 -1.3(6)
C8 C9 C10 C11 1.2(7)
C9 C10 C11 C12 -0.4(7)
C10 C11 C12 C7 -0.4(6)
C8 C7 C12 C11 0.3(5)
P1 C7 C12 C11 178.8(3)
C1 P1 C13 C14 76.3(3)
C7 P1 C13 C14 -173.0(2)
Pt1 P1 C13 C14 -48.9(3)
P1 C13 C14 P2 53.3(3)
C15 P2 C14 C13 -160.5(2)
C21 P2 C14 C13 89.0(3)
Pt1 P2 C14 C13 -34.9(3)
C21 P2 C15 C20 -101.1(3)
C14 P2 C15 C20 149.3(3)
Pt1 P2 C15 C20 30.9(3)
C21 P2 C15 C16 78.3(3)
C14 P2 C15 C16 -31.2(3)
Pt1 P2 C15 C16 -149.6(3)
C20 C15 C16 C17 2.0(6)
P2 C15 C16 C17 -177.5(3)
C15 C16 C17 C18 -0.7(6)
C16 C17 C18 C19 0.0(7)
C17 C18 C19 C20 -0.6(6)
C16 C15 C20 C19 -2.6(6)
P2 C15 C20 C19 176.9(3)
C18 C19 C20 C15 1.9(6)
C15 P2 C21 C26 128.6(3)
C14 P2 C21 C26 -123.0(3)
Pt1 P2 C21 C26 -4.7(4)
C15 P2 C21 C22 -49.3(4)
C14 P2 C21 C22 59.1(4)
Pt1 P2 C21 C22 177.4(3)
C26 C21 C22 C23 1.0(7)
P2 C21 C22 C23 178.9(4)
C21 C22 C23 C24 -1.5(8)
C22 C23 C24 C25 1.5(9)
C23 C24 C25 C26 -1.1(9)
C22 C21 C26 C25 -0.5(6)
P2 C21 C26 C25 -178.5(4)
C24 C25 C26 C21 0.6(8)
C38 Pt1 N27 C28 175.2(3)
P2 Pt1 N27 C28 -8.1(3)
C38 Pt1 N27 C40 -2.2(2)
P2 Pt1 N27 C40 174.4(2)
C40 N27 C28 C29 -2.2(6)
Pt1 N27 C28 C29 -179.6(3)
N27 C28 C29 C30 0.3(7)
C28 C29 C30 C31 1.7(7)
C29 C30 C31 C40 -1.5(7)
C29 C30 C31 C32 178.3(4)
C30 C31 C32 C33 -178.1(4)
C40 C31 C32 C33 1.7(6)
C31 C32 C33 C34 0.4(6)
C32 C33 C34 C35 176.5(4)
C32 C33 C34 C39 -2.3(6)
C39 C34 C35 C36 -1.4(5)
C33 C34 C35 C36 179.7(4)
C34 C35 C36 C37 0.6(6)
C35 C36 C37 C38 0.7(6)
C36 C37 C38 C39 -1.1(5)
C36 C37 C38 Pt1 179.5(3)
N27 Pt1 C38 C37 -178.1(3)
P1 Pt1 C38 C37 -3.1(3)
N27 Pt1 C38 C39 2.4(2)
P1 Pt1 C38 C39 177.5(2)
C37 C38 C39 C34 0.1(5)
Pt1 C38 C39 C34 179.7(3)
C37 C38 C39 C40 178.1(3)
Pt1 C38 C39 C40 -2.4(4)
C35 C34 C39 C38 1.1(5)
C33 C34 C39 C38 -180.0(3)
C35 C34 C39 C40 -176.8(3)
C33 C34 C39 C40 2.1(5)
C28 N27 C40 C31 2.3(5)
Pt1 N27 C40 C31 -179.9(3)
C28 N27 C40 C39 -176.2(3)
Pt1 N27 C40 C39 1.6(4)
C30 C31 C40 N27 -0.5(6)
C32 C31 C40 N27 179.6(3)
C30 C31 C40 C39 177.9(4)
C32 C31 C40 C39 -1.9(5)
C38 C39 C40 N27 0.5(5)
C34 C39 C40 N27 178.5(3)
C38 C39 C40 C31 -178.0(3)
C34 C39 C40 C31 0.0(5)
F2A C1A C2A O2A -10.7(8)
F3A C1A C2A O2A -144.5(5)
F1A C1A C2A O2A 104.0(5)
F2A C1A C2A O1A 170.8(5)
F3A C1A C2A O1A 37.1(7)
F1A C1A C2A O1A -74.4(6)
